data_4512921
loop_
_publ_author_name
'Yahsi, Yasemin'
'Gungor, Elif'
'Kara, Hulya'

_publ_section_title
;
 Chlorometallate-Pyridinium Boronic Acid Salts for Crystal Engineering:
 Synthesis of One-, Two-, and Three-Dimensional Hydrogen Bond Networks
;
_journal_issue 6
_journal_name_full 'Crystal Growth &amp; Design'
_journal_page_first 2652
_journal_paper_doi 10.1021/cg501769b
_journal_volume 15
_journal_year 2015
_chemical_formula_sum 'C10 H14 B2 Cl4 Cu N2 O4'
_chemical_formula_weight 453.19
_chemical_name_systematic
; 
 ? 
;
_space_group_IT_number 2
_symmetry_cell_setting triclinic
_symmetry_space_group_name_Hall '-P 1'
_symmetry_space_group_name_H-M 'P -1'
_atom_sites_solution_hydrogens geom
_atom_sites_solution_primary direct
_atom_sites_solution_secondary difmap
_audit_creation_method SHELXL-97
_cell_angle_alpha 79.53(3)
_cell_angle_beta 65.87(3)
_cell_angle_gamma 71.62(3)
_cell_formula_units_Z 2
_cell_length_a 9.0727(18)
_cell_length_b 9.5234(19)
_cell_length_c 10.835(2)
_cell_measurement_reflns_used 2159
_cell_measurement_temperature 100(2)
_cell_measurement_theta_max 27.484
_cell_measurement_theta_min 2.6165
_cell_volume 809.3(4)
_computing_cell_refinement 'SAINT (Bruker, 2002)'
_computing_data_collection 'SMART (Bruker, 2002)'
_computing_data_reduction 'SHELXTL (Bruker, 2002)'
_computing_molecular_graphics SHELXTL
_computing_publication_material SHELXTL
_computing_structure_refinement SHELXTL
_computing_structure_solution SHELXTL
_diffrn_ambient_temperature 100(2)
_diffrn_measured_fraction_theta_full 0.993
_diffrn_measured_fraction_theta_max 0.993
_diffrn_measurement_device_type 'Bruker SMART APEX CCD area-detector'
_diffrn_measurement_method 'phi and omega scans'
_diffrn_radiation_monochromator graphite
_diffrn_radiation_source 'fine-focus sealed tube'
_diffrn_radiation_type MoK\a
_diffrn_radiation_wavelength 0.71073
_diffrn_reflns_av_R_equivalents 0.1218
_diffrn_reflns_av_sigmaI/netI 0.1175
_diffrn_reflns_limit_h_max 11
_diffrn_reflns_limit_h_min -11
_diffrn_reflns_limit_k_max 12
_diffrn_reflns_limit_k_min -12
_diffrn_reflns_limit_l_max 14
_diffrn_reflns_limit_l_min -14
_diffrn_reflns_number 8899
_diffrn_reflns_theta_full 27.48
_diffrn_reflns_theta_max 27.48
_diffrn_reflns_theta_min 2.06
_exptl_absorpt_coefficient_mu 2.026
_exptl_absorpt_correction_T_max 0.904
_exptl_absorpt_correction_T_min 0.812
_exptl_absorpt_correction_type multi-scan
_exptl_absorpt_process_details '(SADABS; Sheldrick, 2003)'
_exptl_crystal_colour green
_exptl_crystal_density_diffrn 1.860
_exptl_crystal_density_method 'not measured'
_exptl_crystal_description block
_exptl_crystal_F_000 454
_exptl_crystal_size_max 0.1
_exptl_crystal_size_mid 0.1
_exptl_crystal_size_min 0.05
_refine_diff_density_max 2.221
_refine_diff_density_min -0.794
_refine_diff_density_rms 0.162
_refine_ls_extinction_method none
_refine_ls_goodness_of_fit_ref 0.906
_refine_ls_hydrogen_treatment mixed
_refine_ls_matrix_type full
_refine_ls_number_parameters 218
_refine_ls_number_reflns 3679
_refine_ls_number_restraints 12
_refine_ls_restrained_S_all 0.905
_refine_ls_R_factor_all 0.0765
_refine_ls_R_factor_gt 0.0527
_refine_ls_shift/su_max 0.000
_refine_ls_shift/su_mean 0.000
_refine_ls_structure_factor_coef Fsqd
_refine_ls_weighting_details 'calc w=1/[\s^2^(Fo^2^)+(0.0487P)^2^+0.0000P] where P=(Fo^2^+2Fc^2^)/3'
_refine_ls_weighting_scheme calc
_refine_ls_wR_factor_gt 0.1165
_refine_ls_wR_factor_ref 0.1251
_reflns_number_gt 2613
_reflns_number_total 3679
_reflns_threshold_expression >2sigma(I)
_cod_data_source_file cg501769b_si_001.cif
_cod_data_source_block 3
_cod_depositor_comments
;
The following automatic conversions were performed:

'_symmetry_cell_setting' value 'Triclinic' changed to 'triclinic'
according to
/usr/data/users/saulius/crontab/automatic-downloads/rss-feeds/ACS/lib/dictionaries/cif_core.dic
dictionary named 'cif_core.dic' version 2.4.2 from 2011-04-26.

Automatic conversion script
Id: cif_fix_values 3271 2015-04-21 07:52:19Z andrius 

 Adding full bibliography for 4512919--4512925.cif.
;
_cod_original_cell_volume 809.3(3)
_cod_original_sg_symbol_H-M P-1
_cod_database_code 4512921

loop_
_symmetry_equiv_pos_as_xyz
'x, y, z'
'-x, -y, -z'

loop_
_atom_site_label
_atom_site_type_symbol
_atom_site_fract_x
_atom_site_fract_y
_atom_site_fract_z
_atom_site_U_iso_or_equiv
_atom_site_adp_type
_atom_site_occupancy
_atom_site_symmetry_multiplicity
_atom_site_calc_flag
_atom_site_refinement_flags
Cu1 Cu 0.36726(6) 0.38595(6) 0.60190(5) 0.01131(17) Uani 1 1 d .
Cl1 Cl 0.11671(11) 0.37145(13) 0.62290(11) 0.0178(3) Uani 1 1 d .
Cl2 Cl 0.24274(11) 0.52524(12) 0.79412(10) 0.0135(2) Uani 1 1 d .
Cl3 Cl 0.62116(11) 0.38744(12) 0.59180(10) 0.0124(2) Uani 1 1 d .
Cl4 Cl 0.49734(11) 0.19616(12) 0.45192(10) 0.0136(2) Uani 1 1 d .
B1 B -0.0258(5) -0.0385(6) 0.2092(5) 0.0126(10) Uani 1 1 d .
B2 B 0.7721(5) 0.7734(6) 1.0239(5) 0.0127(10) Uani 1 1 d .
C1 C 0.0493(5) 0.0299(5) 0.2864(4) 0.0110(9) Uani 1 1 d .
C2 C 0.2123(5) -0.0380(5) 0.2827(4) 0.0141(9) Uani 1 1 d .
H2 H 0.2758 -0.1269 0.2373 0.017 Uiso 1 1 calc R
C3 C 0.2808(5) 0.0237(5) 0.3446(4) 0.0136(9) Uani 1 1 d .
H3 H 0.3911 -0.0220 0.3424 0.016 Uiso 1 1 calc R
C4 C 0.0319(5) 0.2185(5) 0.4158(4) 0.0142(9) Uani 1 1 d .
H4 H -0.0283 0.3076 0.4614 0.017 Uiso 1 1 calc R
C5 C -0.0407(5) 0.1583(5) 0.3568(4) 0.0129(9) Uani 1 1 d .
H5 H -0.1531 0.2044 0.3641 0.015 Uiso 1 1 calc R
C6 C 0.6960(5) 0.7043(5) 0.9489(4) 0.0127(9) Uani 1 1 d .
C7 C 0.7874(5) 0.5803(5) 0.8722(4) 0.0152(10) Uani 1 1 d .
H7 H 0.9003 0.5341 0.8632 0.018 Uiso 1 1 calc R
C8 C 0.7145(5) 0.5248(5) 0.8097(4) 0.0160(10) Uani 1 1 d .
H8 H 0.7773 0.4405 0.7574 0.019 Uiso 1 1 calc R
C9 C 0.4628(5) 0.7105(5) 0.8940(4) 0.0163(10) Uani 1 1 d .
H9 H 0.3506 0.7551 0.9002 0.020 Uiso 1 1 calc R
C10 C 0.5309(5) 0.7690(5) 0.9579(5) 0.0170(10) Uani 1 1 d .
H10 H 0.4655 0.8540 1.0087 0.020 Uiso 1 1 calc R
N1 N 0.5553(4) 0.5895(5) 0.8224(4) 0.0148(8) Uani 1 1 d U
N2 N 0.1890(4) 0.1497(4) 0.4082(4) 0.0132(8) Uani 1 1 d U
O1 O 0.0847(3) -0.1347(4) 0.1143(3) 0.0178(7) Uani 1 1 d .
H1 H 0.0325 -0.1765 0.0904 0.027 Uiso 1 1 calc R
O2 O -0.1915(3) 0.0036(4) 0.2304(3) 0.0169(7) Uani 1 1 d .
H2A H -0.2453 0.0542 0.2988 0.025 Uiso 1 1 calc R
O3 O 0.9404(3) 0.7469(3) 0.9910(3) 0.0147(7) Uani 1 1 d .
H3A H 0.9930 0.6795 0.9363 0.022 Uiso 1 1 calc R
O4 O 0.6634(3) 0.8702(4) 1.1186(3) 0.0194(8) Uani 1 1 d .
H4A H 0.7156 0.8952 1.1558 0.029 Uiso 1 1 calc R
H1A H 0.521(6) 0.561(6) 0.776(5) 0.023 Uiso 1 1 d .
H2B H 0.239(6) 0.169(6) 0.441(5) 0.023 Uiso 1 1 d .

loop_
_atom_site_aniso_label
_atom_site_aniso_U_11
_atom_site_aniso_U_22
_atom_site_aniso_U_33
_atom_site_aniso_U_23
_atom_site_aniso_U_13
_atom_site_aniso_U_12
Cu1 0.0031(2) 0.0179(3) 0.0138(3) -0.0133(2) -0.00134(19) 0.00045(19)
Cl1 0.0049(4) 0.0281(6) 0.0219(6) -0.0194(5) -0.0015(4) -0.0014(4)
Cl2 0.0048(4) 0.0223(6) 0.0137(5) -0.0130(4) -0.0014(4) -0.0004(4)
Cl3 0.0045(4) 0.0180(5) 0.0155(5) -0.0130(4) -0.0029(4) 0.0012(4)
Cl4 0.0057(4) 0.0190(5) 0.0169(5) -0.0146(4) -0.0029(4) 0.0011(4)
B1 0.010(2) 0.019(3) 0.011(2) -0.006(2) -0.0044(18) -0.0033(19)
B2 0.007(2) 0.019(3) 0.012(2) -0.009(2) -0.0018(17) -0.0005(18)
C1 0.0117(18) 0.017(2) 0.007(2) -0.0060(18) -0.0014(16) -0.0064(17)
C2 0.0078(18) 0.022(2) 0.014(2) -0.0130(19) -0.0017(16) -0.0013(17)
C3 0.0051(17) 0.021(2) 0.014(2) -0.0079(19) -0.0030(16) 0.0006(16)
C4 0.0102(18) 0.016(2) 0.016(2) -0.0091(19) -0.0027(16) -0.0011(16)
C5 0.0057(17) 0.019(2) 0.013(2) -0.0109(19) -0.0022(16) 0.0013(16)
C6 0.0098(18) 0.019(2) 0.012(2) -0.0042(19) -0.0034(16) -0.0053(17)
C7 0.0065(18) 0.021(2) 0.019(2) -0.009(2) -0.0048(17) 0.0004(16)
C8 0.0104(19) 0.024(3) 0.015(2) -0.013(2) -0.0034(16) -0.0021(17)
C9 0.0081(18) 0.023(2) 0.018(2) -0.012(2) -0.0041(17) 0.0011(17)
C10 0.0099(19) 0.019(2) 0.020(2) -0.015(2) -0.0035(17) 0.0026(17)
N1 0.0100(16) 0.023(2) 0.0147(19) -0.0110(17) -0.0055(14) -0.0027(15)
N2 0.0079(16) 0.021(2) 0.0147(19) -0.0123(16) -0.0045(14) -0.0025(14)
O1 0.0082(13) 0.0263(18) 0.0216(17) -0.0175(15) -0.0025(12) -0.0035(12)
O2 0.0066(13) 0.0239(18) 0.0200(17) -0.0185(15) -0.0016(12) 0.0012(12)
O3 0.0070(13) 0.0207(17) 0.0180(17) -0.0162(14) -0.0019(12) -0.0010(12)
O4 0.0079(13) 0.0262(18) 0.0253(18) -0.0230(15) -0.0028(12) 0.0010(12)

loop_
_atom_type_symbol
_atom_type_description
_atom_type_scat_dispersion_real
_atom_type_scat_dispersion_imag
_atom_type_scat_source
C C 0.0033 0.0016 'International Tables Vol C Tables 4.2.6.8 and 6.1.1.4'
H H 0.0000 0.0000 'International Tables Vol C Tables 4.2.6.8 and 6.1.1.4'
B B 0.0013 0.0007 'International Tables Vol C Tables 4.2.6.8 and 6.1.1.4'
N N 0.0061 0.0033 'International Tables Vol C Tables 4.2.6.8 and 6.1.1.4'
O O 0.0106 0.0060 'International Tables Vol C Tables 4.2.6.8 and 6.1.1.4'
Cl Cl 0.1484 0.1585 'International Tables Vol C Tables 4.2.6.8 and 6.1.1.4'
Cu Cu 0.3201 1.2651 'International Tables Vol C Tables 4.2.6.8 and 6.1.1.4'

loop_
_geom_angle_atom_site_label_1
_geom_angle_atom_site_label_2
_geom_angle_atom_site_label_3
_geom_angle
_geom_angle_site_symmetry_3
Cl1 Cu1 Cl3 176.00(5) .
Cl1 Cu1 Cl4 89.71(5) .
Cl3 Cu1 Cl4 89.87(5) .
Cl1 Cu1 Cl2 90.88(5) .
Cl3 Cu1 Cl2 88.51(5) .
Cl4 Cu1 Cl2 165.14(5) .
Cl1 Cu1 Cl3 94.38(5) 2_666
Cl3 Cu1 Cl3 89.62(5) 2_666
Cl4 Cu1 Cl3 95.90(4) 2_666
Cl2 Cu1 Cl3 98.86(4) 2_666
Cu1 Cl3 Cu1 90.38(5) 2_666
O1 B1 O2 120.7(4) .
O1 B1 C1 116.8(3) .
O2 B1 C1 122.3(4) .
O4 B2 O3 119.4(4) .
O4 B2 C6 117.2(4) .
O3 B2 C6 123.3(4) .
C5 C1 C2 117.9(4) .
C5 C1 B1 122.2(4) .
C2 C1 B1 119.8(4) .
C3 C2 C1 120.2(4) .
C3 C2 H2 119.9 .
C1 C2 H2 119.9 .
N2 C3 C2 119.0(4) .
N2 C3 H3 120.5 .
C2 C3 H3 120.5 .
N2 C4 C5 119.2(4) .
N2 C4 H4 120.4 .
C5 C4 H4 120.4 .
C4 C5 C1 120.5(4) .
C4 C5 H5 119.8 .
C1 C5 H5 119.8 .
C7 C6 C10 117.6(4) .
C7 C6 B2 122.8(4) .
C10 C6 B2 119.6(4) .
C8 C7 C6 120.2(4) .
C8 C7 H7 119.9 .
C6 C7 H7 119.9 .
N1 C8 C7 120.1(4) .
N1 C8 H8 120.0 .
C7 C8 H8 120.0 .
N1 C9 C10 119.9(4) .
N1 C9 H9 120.1 .
C10 C9 H9 120.1 .
C9 C10 C6 120.4(4) .
C9 C10 H10 119.8 .
C6 C10 H10 119.8 .
C9 N1 C8 121.8(4) .
C9 N1 H1A 121(4) .
C8 N1 H1A 117(4) .
C4 N2 C3 123.2(4) .
C4 N2 H2B 129(4) .
C3 N2 H2B 108(4) .
B1 O1 H1 109.5 .
B1 O2 H2A 109.5 .
B2 O3 H3A 109.5 .
B2 O4 H4A 109.5 .

loop_
_geom_bond_atom_site_label_1
_geom_bond_atom_site_label_2
_geom_bond_distance
_geom_bond_site_symmetry_2
Cu1 Cl1 2.2364(12) .
Cu1 Cl3 2.2656(11) .
Cu1 Cl4 2.3355(14) .
Cu1 Cl2 2.3472(14) .
Cu1 Cl3 2.7185(16) 2_666
Cl3 Cu1 2.7185(16) 2_666
B1 O1 1.350(5) .
B1 O2 1.358(5) .
B1 C1 1.591(6) .
B2 O4 1.349(5) .
B2 O3 1.367(5) .
B2 C6 1.584(6) .
C1 C5 1.395(5) .
C1 C2 1.402(6) .
C2 C3 1.377(6) .
C2 H2 0.9500 .
C3 N2 1.346(5) .
C3 H3 0.9500 .
C4 N2 1.342(6) .
C4 C5 1.374(6) .
C4 H4 0.9500 .
C5 H5 0.9500 .
C6 C7 1.395(6) .
C6 C10 1.397(6) .
C7 C8 1.375(6) .
C7 H7 0.9500 .
C8 N1 1.339(6) .
C8 H8 0.9500 .
C9 N1 1.348(6) .
C9 C10 1.371(6) .
C9 H9 0.9500 .
C10 H10 0.9500 .
N1 H1A 0.81(6) .
N2 H2B 0.76(6) .
O1 H1 0.8400 .
O2 H2A 0.8400 .
O3 H3A 0.8400 .
O4 H4A 0.8400 .

loop_
_geom_torsion_atom_site_label_1
_geom_torsion_atom_site_label_2
_geom_torsion_atom_site_label_3
_geom_torsion_atom_site_label_4
_geom_torsion
_geom_torsion_site_symmetry_1
_geom_torsion_site_symmetry_4
Cl1 Cu1 Cl3 Cu1 180(100) . 2_666
Cl4 Cu1 Cl3 Cu1 95.90(4) . 2_666
Cl2 Cu1 Cl3 Cu1 -98.87(4) . 2_666
Cl3 Cu1 Cl3 Cu1 0.0 2_666 2_666
O1 B1 C1 C5 161.5(4) . .
O2 B1 C1 C5 -14.4(7) . .
O1 B1 C1 C2 -17.3(6) . .
O2 B1 C1 C2 166.8(4) . .
C5 C1 C2 C3 -1.5(7) . .
B1 C1 C2 C3 177.4(4) . .
C1 C2 C3 N2 -0.1(7) . .
N2 C4 C5 C1 -1.9(7) . .
C2 C1 C5 C4 2.5(7) . .
B1 C1 C5 C4 -176.4(4) . .
O4 B2 C6 C7 -165.3(4) . .
O3 B2 C6 C7 19.0(7) . .
O4 B2 C6 C10 15.1(7) . .
O3 B2 C6 C10 -160.6(5) . .
C10 C6 C7 C8 -0.6(7) . .
B2 C6 C7 C8 179.8(4) . .
C6 C7 C8 N1 -0.1(7) . .
N1 C9 C10 C6 0.2(7) . .
C7 C6 C10 C9 0.5(7) . .
B2 C6 C10 C9 -179.8(4) . .
C10 C9 N1 C8 -1.0(7) . .
C7 C8 N1 C9 1.0(7) . .
C5 C4 N2 C3 0.3(7) . .
C2 C3 N2 C4 0.7(7) . .
